data_7016034
loop_
_publ_author_name
'Huang, Wei'
'Sun, Wen-Hua'
'Redshaw, Carl'

_publ_section_title
;
 2-(1-(Arylimino)propyl)quinolin-8-olate half-titanocene dichlorides:
 Synthesis, characterization and ethylene (co-)polymerization
 behaviour.
;
_journal_issue 25
_journal_name_full 'Dalton transactions (Cambridge, England : 2003)'
_journal_page_first 6802
_journal_page_last 6809
_journal_paper_doi 10.1039/c1dt10068h
_journal_volume 40
_journal_year 2011
_chemical_formula_sum 'C25 H24 Cl2 N2 O Ti'
_chemical_formula_weight 487.26
_chemical_name_systematic
;
?
;
_space_group_IT_number 15
_symmetry_cell_setting monoclinic
_symmetry_space_group_name_Hall '-C 2yc'
_symmetry_space_group_name_H-M 'C 1 2/c 1'
_atom_sites_solution_hydrogens geom
_atom_sites_solution_primary direct
_atom_sites_solution_secondary difmap
_audit_creation_method SHELXL-97
_cell_angle_alpha 90.00
_cell_angle_beta 117.68(3)
_cell_angle_gamma 90.00
_cell_formula_units_Z 8
_cell_length_a 23.856(5)
_cell_length_b 13.807(3)
_cell_length_c 16.621(3)
_cell_measurement_reflns_used 7251
_cell_measurement_temperature 173(2)
_cell_measurement_theta_max 27.4785
_cell_measurement_theta_min 1.3835
_cell_volume 4848(2)
_computing_cell_refinement 'Siemens SMART & SAINT'
_computing_data_collection 'Siemens SMART'
_computing_data_reduction 'Siemens XPREP'
_computing_molecular_graphics 'Bruker SHELXTL'
_computing_publication_material 'Bruker SHELXTL'
_computing_structure_refinement 'SHELXL-97 (Sheldrick, 1997)'
_computing_structure_solution 'SHELXS-97 (Sheldrick, 1990)'
_diffrn_ambient_temperature 173(2)
_diffrn_measured_fraction_theta_full 0.997
_diffrn_measured_fraction_theta_max 0.997
_diffrn_measurement_device_type 'Bruker P4'
_diffrn_measurement_method '\w scans'
_diffrn_radiation_monochromator graphite
_diffrn_radiation_source 'fine-focus sealed tube'
_diffrn_radiation_type MoK\a
_diffrn_radiation_wavelength 0.71073
_diffrn_reflns_av_R_equivalents 0.0620
_diffrn_reflns_av_sigmaI/netI 0.0617
_diffrn_reflns_limit_h_max 24
_diffrn_reflns_limit_h_min -30
_diffrn_reflns_limit_k_max 16
_diffrn_reflns_limit_k_min -17
_diffrn_reflns_limit_l_max 21
_diffrn_reflns_limit_l_min -21
_diffrn_reflns_number 19471
_diffrn_reflns_theta_full 27.50
_diffrn_reflns_theta_max 27.50
_diffrn_reflns_theta_min 1.76
_diffrn_standards_decay_% none
_diffrn_standards_interval_count none
_diffrn_standards_interval_time none
_diffrn_standards_number none
_exptl_absorpt_coefficient_mu 0.592
_exptl_absorpt_correction_T_max 0.9431
_exptl_absorpt_correction_T_min 0.7975
_exptl_absorpt_correction_type numerical
_exptl_crystal_colour red
_exptl_crystal_density_diffrn 1.335
_exptl_crystal_density_method 'not measured'
_exptl_crystal_description Prism
_exptl_crystal_F_000 2016
_exptl_crystal_size_max 0.40
_exptl_crystal_size_mid 0.11
_exptl_crystal_size_min 0.10
_platon_squeeze_details ' ?'
_refine_diff_density_max 0.668
_refine_diff_density_min -0.621
_refine_diff_density_rms 0.111
_refine_ls_extinction_method none
_refine_ls_goodness_of_fit_ref 1.130
_refine_ls_hydrogen_treatment constr
_refine_ls_matrix_type full
_refine_ls_number_parameters 280
_refine_ls_number_reflns 5537
_refine_ls_number_restraints 0
_refine_ls_restrained_S_all 1.130
_refine_ls_R_factor_all 0.1041
_refine_ls_R_factor_gt 0.0864
_refine_ls_shift/su_max 0.000
_refine_ls_shift/su_mean 0.000
_refine_ls_structure_factor_coef Fsqd
_refine_ls_weighting_details 'calc w=1/[\s^2^(Fo^2^)+(0.0586P)^2^+51.7586P] where P=(Fo^2^+2Fc^2^)/3'
_refine_ls_weighting_scheme calc
_refine_ls_wR_factor_gt 0.2151
_refine_ls_wR_factor_ref 0.2254
_reflns_number_gt 4415
_reflns_number_total 5537
_reflns_threshold_expression >2sigma(I)
_cod_data_source_file c1dt10068h.txt
_cod_data_source_block C1
_cod_depositor_comments
;
The following automatic conversions were performed:

'_symmetry_cell_setting' value 'Monoclinic' changed to 'monoclinic'
according to /home/saulius/struct/CIF-dictionaries/cif_core.dic
dictionary named 'cif_core.dic' version 2.4.1 from
2010-06-29.

'_exptl_absorpt_correction_type' value 'Numerical'
changed to 'numerical' according to
/home/saulius/struct/CIF-dictionaries/cif_core.dic dictionary named
'cif_core.dic' version 2.4.1 from 2010-06-29.

Automatic conversion script
Id: cif_fix_values 1715 2011-07-08 13:25:40Z adriana 
;
_cod_original_sg_symbol_H-M C2/c
_cod_database_code 7016034

loop_
_symmetry_equiv_pos_as_xyz
'x, y, z'
'-x, y, -z+1/2'
'x+1/2, y+1/2, z'
'-x+1/2, y+1/2, -z+1/2'
'-x, -y, -z'
'x, -y, z-1/2'
'-x+1/2, -y+1/2, -z'
'x+1/2, -y+1/2, z-1/2'

loop_
_atom_site_label
_atom_site_type_symbol
_atom_site_fract_x
_atom_site_fract_y
_atom_site_fract_z
_atom_site_U_iso_or_equiv
_atom_site_adp_type
_atom_site_occupancy
_atom_site_symmetry_multiplicity
_atom_site_calc_flag
_atom_site_refinement_flags
_atom_site_disorder_assembly
_atom_site_disorder_group
Ti1 Ti 0.08642(4) 0.19379(6) 0.08599(6) 0.0237(2) Uani 1 1 d . . .
Cl2 Cl 0.14286(6) 0.08267(10) 0.21017(9) 0.0352(3) Uani 1 1 d . . .
Cl1 Cl 0.08313(6) 0.31449(10) -0.02418(9) 0.0366(3) Uani 1 1 d . . .
N1 N 0.18050(19) 0.1967(3) 0.1031(3) 0.0254(9) Uani 1 1 d . . .
O1 O 0.08473(17) 0.0938(3) 0.0018(3) 0.0329(8) Uani 1 1 d . . .
N2 N 0.1479(2) 0.3143(3) 0.1930(3) 0.0275(9) Uani 1 1 d . . .
C5 C 0.2508(2) 0.1230(4) 0.0517(4) 0.0310(11) Uani 1 1 d . . .
C6 C 0.1911(2) 0.1319(4) 0.0508(3) 0.0251(10) Uani 1 1 d . . .
C1 C 0.1373(2) 0.0761(4) -0.0046(3) 0.0269(10) Uani 1 1 d . . .
C7 C 0.2978(2) 0.1876(4) 0.1092(4) 0.0352(12) Uani 1 1 d . . .
H7A H 0.3385 0.1858 0.1118 0.042 Uiso 1 1 calc R . .
C9 C 0.2264(2) 0.2553(4) 0.1584(3) 0.0277(10) Uani 1 1 d . . .
C2 C 0.1448(3) 0.0088(4) -0.0609(4) 0.0359(12) Uani 1 1 d . . .
H2A H 0.1100 -0.0306 -0.0995 0.043 Uiso 1 1 calc R . .
C13 C 0.1264(3) 0.3821(4) 0.2391(4) 0.0340(12) Uani 1 1 d . . .
C10 C 0.2060(3) 0.3213(4) 0.2092(4) 0.0308(11) Uani 1 1 d . . .
C8 C 0.2864(2) 0.2530(4) 0.1611(4) 0.0308(11) Uani 1 1 d . . .
H8A H 0.3186 0.2967 0.1990 0.037 Uiso 1 1 calc R . .
C3 C 0.2025(3) -0.0018(5) -0.0615(4) 0.0408(14) Uani 1 1 d . . .
H3A H 0.2059 -0.0484 -0.1011 0.049 Uiso 1 1 calc R . .
C14 C 0.1048(3) 0.4735(5) 0.2013(5) 0.0512(17) Uani 1 1 d . . .
C4 C 0.2556(3) 0.0530(4) -0.0066(4) 0.0361(13) Uani 1 1 d . . .
H4A H 0.2944 0.0435 -0.0083 0.043 Uiso 1 1 calc R . .
C25 C -0.0217(3) 0.1318(4) 0.0182(4) 0.0399(14) Uani 1 1 d . . .
H25A H -0.0387 0.0774 -0.0265 0.048 Uiso 1 1 calc R . .
C11 C 0.2547(3) 0.3910(4) 0.2755(5) 0.0437(15) Uani 1 1 d . . .
H11A H 0.2775 0.4226 0.2457 0.052 Uiso 1 1 calc R . .
H11B H 0.2328 0.4421 0.2920 0.052 Uiso 1 1 calc R . .
C18 C 0.1275(3) 0.3538(5) 0.3209(4) 0.0455(15) Uani 1 1 d . . .
C24 C 0.0034(3) 0.1231(5) 0.1121(5) 0.0482(16) Uani 1 1 d . . .
H24A H 0.0068 0.0618 0.1461 0.058 Uiso 1 1 calc R . .
C16 C 0.0795(4) 0.5093(7) 0.3211(7) 0.074(3) Uani 1 1 d . . .
H16A H 0.0625 0.5531 0.3484 0.089 Uiso 1 1 calc R . .
C22 C -0.0001(3) 0.2814(4) 0.0765(5) 0.0432(15) Uani 1 1 d . . .
H22A H -0.0022 0.3535 0.0804 0.052 Uiso 1 1 calc R . .
C19 C 0.1087(5) 0.5077(6) 0.1189(7) 0.086(3) Uani 1 1 d . . .
H19A H 0.0913 0.5734 0.1035 0.130 Uiso 1 1 calc R . .
H19B H 0.0843 0.4641 0.0679 0.130 Uiso 1 1 calc R . .
H19C H 0.1530 0.5082 0.1310 0.130 Uiso 1 1 calc R . .
C20 C 0.1536(4) 0.2596(6) 0.3683(5) 0.0568(19) Uani 1 1 d . . .
H20A H 0.1693 0.2215 0.3333 0.085 Uiso 1 1 calc R . .
H20B H 0.1201 0.2235 0.3737 0.085 Uiso 1 1 calc R . .
H20C H 0.1884 0.2723 0.4291 0.085 Uiso 1 1 calc R . .
C17 C 0.1019(3) 0.4221(7) 0.3597(5) 0.063(2) Uani 1 1 d . . .
H17A H 0.1006 0.4057 0.4143 0.076 Uiso 1 1 calc R . .
C12 C 0.3019(3) 0.3404(6) 0.3606(5) 0.064(2) Uani 1 1 d . . .
H12A H 0.3324 0.3877 0.4016 0.096 Uiso 1 1 calc R . .
H12B H 0.3243 0.2907 0.3447 0.096 Uiso 1 1 calc R . .
H12C H 0.2796 0.3100 0.3909 0.096 Uiso 1 1 calc R . .
C23 C 0.0175(3) 0.2165(6) 0.1497(5) 0.0535(19) Uani 1 1 d . . .
H23A H 0.0300 0.2342 0.2142 0.064 Uiso 1 1 calc R . .
C21 C -0.0242(3) 0.2283(5) -0.0031(4) 0.0388(13) Uani 1 1 d . . .
H21A H -0.0445 0.2559 -0.0659 0.047 Uiso 1 1 calc R . .
C15 C 0.0812(3) 0.5339(6) 0.2442(7) 0.068(2) Uani 1 1 d . . .
H15A H 0.0655 0.5956 0.2182 0.082 Uiso 1 1 calc R . .

loop_
_atom_site_aniso_label
_atom_site_aniso_U_11
_atom_site_aniso_U_22
_atom_site_aniso_U_33
_atom_site_aniso_U_23
_atom_site_aniso_U_13
_atom_site_aniso_U_12
Ti1 0.0205(4) 0.0258(5) 0.0268(5) 0.0015(4) 0.0126(4) 0.0005(3)
Cl2 0.0371(7) 0.0340(7) 0.0368(7) 0.0081(6) 0.0189(6) 0.0051(6)
Cl1 0.0345(7) 0.0417(8) 0.0369(7) 0.0109(6) 0.0193(6) 0.0046(6)
N1 0.023(2) 0.028(2) 0.028(2) 0.0034(17) 0.0139(17) 0.0018(17)
O1 0.0282(19) 0.035(2) 0.034(2) -0.0039(16) 0.0131(16) -0.0037(16)
N2 0.028(2) 0.029(2) 0.028(2) 0.0011(18) 0.0155(18) 0.0005(18)
C5 0.029(3) 0.039(3) 0.028(3) 0.006(2) 0.015(2) 0.005(2)
C6 0.027(2) 0.027(2) 0.024(2) 0.0030(19) 0.014(2) 0.0042(19)
C1 0.027(2) 0.030(3) 0.023(2) 0.003(2) 0.012(2) 0.002(2)
C7 0.025(3) 0.051(3) 0.032(3) 0.005(3) 0.015(2) 0.005(2)
C9 0.028(3) 0.027(2) 0.030(3) -0.004(2) 0.015(2) -0.006(2)
C2 0.035(3) 0.037(3) 0.035(3) -0.004(2) 0.015(2) 0.000(2)
C13 0.029(3) 0.030(3) 0.045(3) -0.013(2) 0.020(2) -0.002(2)
C10 0.030(3) 0.029(3) 0.034(3) 0.000(2) 0.015(2) 0.001(2)
C8 0.021(2) 0.037(3) 0.034(3) -0.003(2) 0.012(2) -0.001(2)
C3 0.048(3) 0.042(3) 0.038(3) -0.007(3) 0.024(3) 0.007(3)
C14 0.040(3) 0.039(3) 0.067(5) -0.015(3) 0.018(3) -0.001(3)
C4 0.033(3) 0.049(3) 0.035(3) 0.002(3) 0.023(2) 0.011(3)
C25 0.026(3) 0.040(3) 0.053(4) -0.011(3) 0.018(3) -0.004(2)
C11 0.031(3) 0.040(3) 0.060(4) -0.023(3) 0.021(3) -0.009(3)
C18 0.036(3) 0.059(4) 0.046(4) -0.020(3) 0.023(3) -0.015(3)
C24 0.033(3) 0.050(4) 0.066(4) 0.018(3) 0.026(3) -0.004(3)
C16 0.050(4) 0.068(5) 0.110(7) -0.058(5) 0.042(5) -0.014(4)
C22 0.029(3) 0.034(3) 0.074(5) -0.010(3) 0.030(3) 0.003(2)
C19 0.116(8) 0.037(4) 0.105(8) 0.012(5) 0.051(7) -0.004(5)
C20 0.060(4) 0.078(5) 0.037(3) -0.005(3) 0.027(3) -0.019(4)
C17 0.049(4) 0.093(6) 0.061(5) -0.045(5) 0.037(4) -0.032(4)
C12 0.041(4) 0.090(6) 0.048(4) -0.025(4) 0.010(3) -0.010(4)
C23 0.030(3) 0.093(6) 0.046(4) -0.010(4) 0.026(3) -0.006(3)
C21 0.025(3) 0.049(3) 0.042(3) 0.006(3) 0.015(2) 0.005(2)
C15 0.048(4) 0.051(4) 0.103(7) -0.034(5) 0.032(4) 0.003(3)

loop_
_atom_type_symbol
_atom_type_description
_atom_type_scat_dispersion_real
_atom_type_scat_dispersion_imag
_atom_type_scat_source
C C 0.0033 0.0016 'International Tables Vol C Tables 4.2.6.8 and 6.1.1.4'
H H 0.0000 0.0000 'International Tables Vol C Tables 4.2.6.8 and 6.1.1.4'
N N 0.0061 0.0033 'International Tables Vol C Tables 4.2.6.8 and 6.1.1.4'
O O 0.0106 0.0060 'International Tables Vol C Tables 4.2.6.8 and 6.1.1.4'
Cl Cl 0.1484 0.1585 'International Tables Vol C Tables 4.2.6.8 and 6.1.1.4'
Ti Ti 0.2776 0.4457 'International Tables Vol C Tables 4.2.6.8 and 6.1.1.4'

loop_
_geom_angle_atom_site_label_1
_geom_angle_atom_site_label_2
_geom_angle_atom_site_label_3
_geom_angle
_geom_angle_site_symmetry_1
_geom_angle_site_symmetry_3
_geom_angle_publ_flag
O1 Ti1 N1 77.22(16) . . ?
O1 Ti1 C22 126.5(2) . . ?
N1 Ti1 C22 147.60(19) . . ?
O1 Ti1 C23 129.1(2) . . ?
N1 Ti1 C23 148.3(2) . . ?
C22 Ti1 C23 35.0(2) . . ?
O1 Ti1 N2 146.15(15) . . ?
N1 Ti1 N2 68.95(15) . . ?
C22 Ti1 N2 84.67(19) . . ?
C23 Ti1 N2 83.6(2) . . ?
O1 Ti1 C21 92.73(19) . . ?
N1 Ti1 C21 150.30(19) . . ?
C22 Ti1 C21 33.9(2) . . ?
C23 Ti1 C21 56.8(2) . . ?
N2 Ti1 C21 116.22(19) . . ?
O1 Ti1 Cl2 88.89(12) . . ?
N1 Ti1 Cl2 76.29(12) . . ?
C22 Ti1 Cl2 120.74(18) . . ?
C23 Ti1 Cl2 85.9(2) . . ?
N2 Ti1 Cl2 84.28(11) . . ?
C21 Ti1 Cl2 132.07(15) . . ?
O1 Ti1 C24 95.5(2) . . ?
N1 Ti1 C24 152.04(19) . . ?
C22 Ti1 C24 56.6(2) . . ?
C23 Ti1 C24 34.2(2) . . ?
N2 Ti1 C24 114.8(2) . . ?
C21 Ti1 C24 55.5(2) . . ?
Cl2 Ti1 C24 76.61(16) . . ?
O1 Ti1 C25 75.85(18) . . ?
N1 Ti1 C25 153.07(18) . . ?
C22 Ti1 C25 55.8(2) . . ?
C23 Ti1 C25 56.3(2) . . ?
N2 Ti1 C25 137.98(18) . . ?
C21 Ti1 C25 33.0(2) . . ?
Cl2 Ti1 C25 102.80(16) . . ?
C24 Ti1 C25 33.3(2) . . ?
O1 Ti1 Cl1 87.87(12) . . ?
N1 Ti1 Cl1 75.69(12) . . ?
C22 Ti1 Cl1 82.91(18) . . ?
C23 Ti1 Cl1 117.3(2) . . ?
N2 Ti1 Cl1 82.96(11) . . ?
C21 Ti1 Cl1 76.07(15) . . ?
Cl2 Ti1 Cl1 151.82(6) . . ?
C24 Ti1 Cl1 131.58(16) . . ?
C25 Ti1 Cl1 103.51(16) . . ?
C9 N1 C6 120.5(4) . . ?
C9 N1 Ti1 125.8(3) . . ?
C6 N1 Ti1 113.8(3) . . ?
C1 O1 Ti1 118.8(3) . . ?
C10 N2 C13 116.9(4) . . ?
C10 N2 Ti1 116.0(3) . . ?
C13 N2 Ti1 127.0(3) . . ?
C7 C5 C4 127.6(5) . . ?
C7 C5 C6 115.6(5) . . ?
C4 C5 C6 116.8(5) . . ?
N1 C6 C1 113.3(4) . . ?
N1 C6 C5 122.4(5) . . ?
C1 C6 C5 124.3(5) . . ?
O1 C1 C2 126.8(5) . . ?
O1 C1 C6 117.0(4) . . ?
C2 C1 C6 116.2(5) . . ?
C8 C7 C5 121.3(5) . . ?
C8 C7 H7A 119.3 . . ?
C5 C7 H7A 119.3 . . ?
N1 C9 C8 120.5(5) . . ?
N1 C9 C10 112.8(4) . . ?
C8 C9 C10 126.7(5) . . ?
C1 C2 C3 121.0(5) . . ?
C1 C2 H2A 119.5 . . ?
C3 C2 H2A 119.5 . . ?
C14 C13 C18 121.6(6) . . ?
C14 C13 N2 119.6(5) . . ?
C18 C13 N2 118.8(5) . . ?
N2 C10 C9 116.5(5) . . ?
N2 C10 C11 125.9(5) . . ?
C9 C10 C11 117.6(5) . . ?
C7 C8 C9 119.7(5) . . ?
C7 C8 H8A 120.2 . . ?
C9 C8 H8A 120.2 . . ?
C2 C3 C4 122.6(5) . . ?
C2 C3 H3A 118.7 . . ?
C4 C3 H3A 118.7 . . ?
C15 C14 C13 118.0(8) . . ?
C15 C14 C19 119.8(7) . . ?
C13 C14 C19 122.1(6) . . ?
C3 C4 C5 119.1(5) . . ?
C3 C4 H4A 120.5 . . ?
C5 C4 H4A 120.5 . . ?
C21 C25 C24 108.5(6) . . ?
C21 C25 Ti1 71.8(3) . . ?
C24 C25 Ti1 72.6(3) . . ?
C21 C25 H25A 125.6 . . ?
C24 C25 H25A 125.6 . . ?
Ti1 C25 H25A 125.6 . . ?
C12 C11 C10 111.9(6) . . ?
C12 C11 H11A 109.2 . . ?
C10 C11 H11A 109.2 . . ?
C12 C11 H11B 109.2 . . ?
C10 C11 H11B 109.2 . . ?
H11A C11 H11B 107.9 . . ?
C13 C18 C17 115.7(7) . . ?
C13 C18 C20 124.6(6) . . ?
C17 C18 C20 119.7(7) . . ?
C25 C24 C23 108.0(6) . . ?
C25 C24 Ti1 74.1(3) . . ?
C23 C24 Ti1 70.3(3) . . ?
C25 C24 H24A 125.9 . . ?
C23 C24 H24A 125.9 . . ?
Ti1 C24 H24A 125.9 . . ?
C15 C16 C17 119.7(7) . . ?
C15 C16 H16A 120.1 . . ?
C17 C16 H16A 120.1 . . ?
C21 C22 C23 108.3(6) . . ?
C21 C22 Ti1 75.6(3) . . ?
C23 C22 Ti1 73.3(3) . . ?
C21 C22 H22A 125.4 . . ?
C23 C22 H22A 125.4 . . ?
Ti1 C22 H22A 125.4 . . ?
C14 C19 H19A 109.5 . . ?
C14 C19 H19B 109.5 . . ?
H19A C19 H19B 109.5 . . ?
C14 C19 H19C 109.5 . . ?
H19A C19 H19C 109.5 . . ?
H19B C19 H19C 109.5 . . ?
C18 C20 H20A 109.5 . . ?
C18 C20 H20B 109.5 . . ?
H20A C20 H20B 109.5 . . ?
C18 C20 H20C 109.5 . . ?
H20A C20 H20C 109.5 . . ?
H20B C20 H20C 109.5 . . ?
C16 C17 C18 122.1(8) . . ?
C16 C17 H17A 119.0 . . ?
C18 C17 H17A 119.0 . . ?
C11 C12 H12A 109.5 . . ?
C11 C12 H12B 109.5 . . ?
H12A C12 H12B 109.5 . . ?
C11 C12 H12C 109.5 . . ?
H12A C12 H12C 109.5 . . ?
H12B C12 H12C 109.5 . . ?
C24 C23 C22 106.6(6) . . ?
C24 C23 Ti1 75.5(4) . . ?
C22 C23 Ti1 71.7(3) . . ?
C24 C23 H23A 126.3 . . ?
C22 C23 H23A 126.3 . . ?
Ti1 C23 H23A 126.3 . . ?
C25 C21 C22 108.6(6) . . ?
C25 C21 Ti1 75.2(3) . . ?
C22 C21 Ti1 70.5(3) . . ?
C25 C21 H21A 125.5 . . ?
C22 C21 H21A 125.5 . . ?
Ti1 C21 H21A 125.5 . . ?
C16 C15 C14 122.8(8) . . ?
C16 C15 H15A 118.6 . . ?
C14 C15 H15A 118.6 . . ?

loop_
_geom_bond_atom_site_label_1
_geom_bond_atom_site_label_2
_geom_bond_distance
_geom_bond_site_symmetry_2
_geom_bond_publ_flag
Ti1 O1 1.953(4) . ?
Ti1 N1 2.128(4) . ?
Ti1 C22 2.334(5) . ?
Ti1 C23 2.355(6) . ?
Ti1 N2 2.379(4) . ?
Ti1 C21 2.398(6) . ?
Ti1 Cl2 2.4177(17) . ?
Ti1 C24 2.421(6) . ?
Ti1 C25 2.441(6) . ?
Ti1 Cl1 2.4502(16) . ?
N1 C9 1.328(6) . ?
N1 C6 1.352(6) . ?
O1 C1 1.330(6) . ?
N2 C10 1.287(7) . ?
N2 C13 1.446(6) . ?
C5 C7 1.403(8) . ?
C5 C4 1.410(8) . ?
C5 C6 1.422(7) . ?
C6 C1 1.412(7) . ?
C1 C2 1.387(7) . ?
C7 C8 1.362(8) . ?
C7 H7A 0.9500 . ?
C9 C8 1.409(7) . ?
C9 C10 1.470(7) . ?
C2 C3 1.391(8) . ?
C2 H2A 0.9500 . ?
C13 C14 1.397(9) . ?
C13 C18 1.403(9) . ?
C10 C11 1.518(8) . ?
C8 H8A 0.9500 . ?
C3 C4 1.391(8) . ?
C3 H3A 0.9500 . ?
C14 C15 1.376(10) . ?
C14 C19 1.492(12) . ?
C4 H4A 0.9500 . ?
C25 C21 1.373(8) . ?
C25 C24 1.393(9) . ?
C25 H25A 1.0000 . ?
C11 C12 1.509(10) . ?
C11 H11A 0.9900 . ?
C11 H11B 0.9900 . ?
C18 C17 1.430(9) . ?
C18 C20 1.499(10) . ?
C24 C23 1.405(10) . ?
C24 H24A 1.0000 . ?
C16 C15 1.342(13) . ?
C16 C17 1.352(13) . ?
C16 H16A 0.9500 . ?
C22 C21 1.382(9) . ?
C22 C23 1.409(10) . ?
C22 H22A 1.0000 . ?
C19 H19A 0.9800 . ?
C19 H19B 0.9800 . ?
C19 H19C 0.9800 . ?
C20 H20A 0.9800 . ?
C20 H20B 0.9800 . ?
C20 H20C 0.9800 . ?
C17 H17A 0.9500 . ?
C12 H12A 0.9800 . ?
C12 H12B 0.9800 . ?
C12 H12C 0.9800 . ?
C23 H23A 1.0000 . ?
C21 H21A 1.0000 . ?
C15 H15A 0.9500 . ?

loop_
_geom_torsion_atom_site_label_1
_geom_torsion_atom_site_label_2
_geom_torsion_atom_site_label_3
_geom_torsion_atom_site_label_4
_geom_torsion
_geom_torsion_site_symmetry_1
_geom_torsion_site_symmetry_2
_geom_torsion_site_symmetry_3
_geom_torsion_site_symmetry_4
_geom_torsion_publ_flag
O1 Ti1 N1 C9 179.4(4) . . . . ?
C22 Ti1 N1 C9 38.0(6) . . . . ?
C23 Ti1 N1 C9 -31.0(7) . . . . ?
N2 Ti1 N1 C9 0.4(4) . . . . ?
C21 Ti1 N1 C9 106.7(5) . . . . ?
Cl2 Ti1 N1 C9 -88.6(4) . . . . ?
C24 Ti1 N1 C9 -103.1(6) . . . . ?
C25 Ti1 N1 C9 -180.0(4) . . . . ?
Cl1 Ti1 N1 C9 88.3(4) . . . . ?
O1 Ti1 N1 C6 -0.2(3) . . . . ?
C22 Ti1 N1 C6 -141.5(4) . . . . ?
C23 Ti1 N1 C6 149.5(5) . . . . ?
N2 Ti1 N1 C6 -179.1(4) . . . . ?
C21 Ti1 N1 C6 -72.8(5) . . . . ?
Cl2 Ti1 N1 C6 91.8(3) . . . . ?
C24 Ti1 N1 C6 77.3(6) . . . . ?
C25 Ti1 N1 C6 0.5(6) . . . . ?
Cl1 Ti1 N1 C6 -91.2(3) . . . . ?
N1 Ti1 O1 C1 0.1(3) . . . . ?
C22 Ti1 O1 C1 155.5(4) . . . . ?
C23 Ti1 O1 C1 -160.0(4) . . . . ?
N2 Ti1 O1 C1 1.9(5) . . . . ?
C21 Ti1 O1 C1 151.8(4) . . . . ?
Cl2 Ti1 O1 C1 -76.1(4) . . . . ?
C24 Ti1 O1 C1 -152.5(4) . . . . ?
C25 Ti1 O1 C1 -179.6(4) . . . . ?
Cl1 Ti1 O1 C1 75.9(4) . . . . ?
O1 Ti1 N2 C10 -2.7(5) . . . . ?
N1 Ti1 N2 C10 -0.8(4) . . . . ?
C22 Ti1 N2 C10 -161.6(4) . . . . ?
C23 Ti1 N2 C10 163.2(4) . . . . ?
C21 Ti1 N2 C10 -148.8(4) . . . . ?
Cl2 Ti1 N2 C10 76.7(4) . . . . ?
C24 Ti1 N2 C10 149.0(4) . . . . ?
C25 Ti1 N2 C10 179.5(4) . . . . ?
Cl1 Ti1 N2 C10 -78.2(4) . . . . ?
O1 Ti1 N2 C13 175.1(4) . . . . ?
N1 Ti1 N2 C13 177.0(5) . . . . ?
C22 Ti1 N2 C13 16.2(4) . . . . ?
C23 Ti1 N2 C13 -18.9(5) . . . . ?
C21 Ti1 N2 C13 29.1(5) . . . . ?
Cl2 Ti1 N2 C13 -105.5(4) . . . . ?
C24 Ti1 N2 C13 -33.1(5) . . . . ?
C25 Ti1 N2 C13 -2.7(5) . . . . ?
Cl1 Ti1 N2 C13 99.7(4) . . . . ?
C9 N1 C6 C1 -179.3(4) . . . . ?
Ti1 N1 C6 C1 0.2(5) . . . . ?
C9 N1 C6 C5 -0.1(7) . . . . ?
Ti1 N1 C6 C5 179.4(4) . . . . ?
C7 C5 C6 N1 -1.4(7) . . . . ?
C4 C5 C6 N1 -179.6(5) . . . . ?
C7 C5 C6 C1 177.7(5) . . . . ?
C4 C5 C6 C1 -0.5(8) . . . . ?
Ti1 O1 C1 C2 -179.4(4) . . . . ?
Ti1 O1 C1 C6 0.0(6) . . . . ?
N1 C6 C1 O1 -0.2(6) . . . . ?
C5 C6 C1 O1 -179.4(5) . . . . ?
N1 C6 C1 C2 179.3(4) . . . . ?
C5 C6 C1 C2 0.1(8) . . . . ?
C4 C5 C7 C8 178.9(5) . . . . ?
C6 C5 C7 C8 1.0(8) . . . . ?
C6 N1 C9 C8 2.1(7) . . . . ?
Ti1 N1 C9 C8 -177.4(4) . . . . ?
C6 N1 C9 C10 179.5(4) . . . . ?
Ti1 N1 C9 C10 -0.1(6) . . . . ?
O1 C1 C2 C3 179.4(5) . . . . ?
C6 C1 C2 C3 0.0(8) . . . . ?
C10 N2 C13 C14 85.5(7) . . . . ?
Ti1 N2 C13 C14 -92.3(6) . . . . ?
C10 N2 C13 C18 -94.8(6) . . . . ?
Ti1 N2 C13 C18 87.3(6) . . . . ?
C13 N2 C10 C9 -177.0(5) . . . . ?
Ti1 N2 C10 C9 1.1(6) . . . . ?
C13 N2 C10 C11 3.0(8) . . . . ?
Ti1 N2 C10 C11 -178.9(5) . . . . ?
N1 C9 C10 N2 -0.7(7) . . . . ?
C8 C9 C10 N2 176.5(5) . . . . ?
N1 C9 C10 C11 179.3(5) . . . . ?
C8 C9 C10 C11 -3.5(8) . . . . ?
C5 C7 C8 C9 0.8(8) . . . . ?
N1 C9 C8 C7 -2.4(8) . . . . ?
C10 C9 C8 C7 -179.4(5) . . . . ?
C1 C2 C3 C4 0.3(9) . . . . ?
C18 C13 C14 C15 -3.4(9) . . . . ?
N2 C13 C14 C15 176.2(6) . . . . ?
C18 C13 C14 C19 174.5(7) . . . . ?
N2 C13 C14 C19 -5.9(10) . . . . ?
C2 C3 C4 C5 -0.6(9) . . . . ?
C7 C5 C4 C3 -177.2(6) . . . . ?
C6 C5 C4 C3 0.7(8) . . . . ?
O1 Ti1 C25 C21 -118.6(4) . . . . ?
N1 Ti1 C25 C21 -119.3(5) . . . . ?
C22 Ti1 C25 C21 37.2(4) . . . . ?
C23 Ti1 C25 C21 79.7(4) . . . . ?
N2 Ti1 C25 C21 60.1(5) . . . . ?
Cl2 Ti1 C25 C21 155.8(3) . . . . ?
C24 Ti1 C25 C21 117.0(6) . . . . ?
Cl1 Ti1 C25 C21 -34.4(4) . . . . ?
O1 Ti1 C25 C24 124.4(4) . . . . ?
N1 Ti1 C25 C24 123.7(5) . . . . ?
C22 Ti1 C25 C24 -79.8(4) . . . . ?
C23 Ti1 C25 C24 -37.3(4) . . . . ?
N2 Ti1 C25 C24 -56.8(5) . . . . ?
C21 Ti1 C25 C24 -117.0(6) . . . . ?
Cl2 Ti1 C25 C24 38.9(4) . . . . ?
Cl1 Ti1 C25 C24 -151.3(4) . . . . ?
N2 C10 C11 C12 105.8(7) . . . . ?
C9 C10 C11 C12 -74.2(7) . . . . ?
C14 C13 C18 C17 3.4(8) . . . . ?
N2 C13 C18 C17 -176.2(5) . . . . ?
C14 C13 C18 C20 -176.1(6) . . . . ?
N2 C13 C18 C20 4.3(9) . . . . ?
C21 C25 C24 C23 -0.6(7) . . . . ?
Ti1 C25 C24 C23 62.6(4) . . . . ?
C21 C25 C24 Ti1 -63.2(4) . . . . ?
O1 Ti1 C24 C25 -53.5(4) . . . . ?
N1 Ti1 C24 C25 -126.6(4) . . . . ?
C22 Ti1 C24 C25 77.2(4) . . . . ?
C23 Ti1 C24 C25 116.2(6) . . . . ?
N2 Ti1 C24 C25 141.9(4) . . . . ?
C21 Ti1 C24 C25 36.0(4) . . . . ?
Cl2 Ti1 C24 C25 -141.0(4) . . . . ?
Cl1 Ti1 C24 C25 38.6(5) . . . . ?
O1 Ti1 C24 C23 -169.7(4) . . . . ?
N1 Ti1 C24 C23 117.2(5) . . . . ?
C22 Ti1 C24 C23 -39.1(4) . . . . ?
N2 Ti1 C24 C23 25.7(5) . . . . ?
C21 Ti1 C24 C23 -80.2(4) . . . . ?
Cl2 Ti1 C24 C23 102.8(4) . . . . ?
C25 Ti1 C24 C23 -116.2(6) . . . . ?
Cl1 Ti1 C24 C23 -77.6(5) . . . . ?
O1 Ti1 C22 C21 -6.5(5) . . . . ?
N1 Ti1 C22 C21 124.2(4) . . . . ?
C23 Ti1 C22 C21 -114.6(5) . . . . ?
N2 Ti1 C22 C21 159.1(4) . . . . ?
Cl2 Ti1 C22 C21 -120.8(4) . . . . ?
C24 Ti1 C22 C21 -76.4(4) . . . . ?
C25 Ti1 C22 C21 -36.1(4) . . . . ?
Cl1 Ti1 C22 C21 75.5(4) . . . . ?
O1 Ti1 C22 C23 108.1(4) . . . . ?
N1 Ti1 C22 C23 -121.3(4) . . . . ?
N2 Ti1 C22 C23 -86.4(4) . . . . ?
C21 Ti1 C22 C23 114.6(5) . . . . ?
Cl2 Ti1 C22 C23 -6.3(4) . . . . ?
C24 Ti1 C22 C23 38.1(4) . . . . ?
C25 Ti1 C22 C23 78.4(4) . . . . ?
Cl1 Ti1 C22 C23 -169.9(4) . . . . ?
C15 C16 C17 C18 -0.3(11) . . . . ?
C13 C18 C17 C16 -1.6(9) . . . . ?
C20 C18 C17 C16 178.0(6) . . . . ?
C25 C24 C23 C22 0.3(7) . . . . ?
Ti1 C24 C23 C22 65.4(4) . . . . ?
C25 C24 C23 Ti1 -65.1(4) . . . . ?
C21 C22 C23 C24 0.1(6) . . . . ?
Ti1 C22 C23 C24 -68.0(4) . . . . ?
C21 C22 C23 Ti1 68.1(4) . . . . ?
O1 Ti1 C23 C24 13.2(5) . . . . ?
N1 Ti1 C23 C24 -127.4(4) . . . . ?
C22 Ti1 C23 C24 113.4(6) . . . . ?
N2 Ti1 C23 C24 -156.7(4) . . . . ?
C21 Ti1 C23 C24 76.1(4) . . . . ?
Cl2 Ti1 C23 C24 -72.0(4) . . . . ?
C25 Ti1 C23 C24 36.3(4) . . . . ?
Cl1 Ti1 C23 C24 124.7(4) . . . . ?
O1 Ti1 C23 C22 -100.1(4) . . . . ?
N1 Ti1 C23 C22 119.2(4) . . . . ?
N2 Ti1 C23 C22 89.9(4) . . . . ?
C21 Ti1 C23 C22 -37.3(4) . . . . ?
Cl2 Ti1 C23 C22 174.6(4) . . . . ?
C24 Ti1 C23 C22 -113.4(6) . . . . ?
C25 Ti1 C23 C22 -77.1(4) . . . . ?
Cl1 Ti1 C23 C22 11.3(4) . . . . ?
C24 C25 C21 C22 0.6(7) . . . . ?
Ti1 C25 C21 C22 -63.1(4) . . . . ?
C24 C25 C21 Ti1 63.7(4) . . . . ?
C23 C22 C21 C25 -0.4(6) . . . . ?
Ti1 C22 C21 C25 66.1(4) . . . . ?
C23 C22 C21 Ti1 -66.6(4) . . . . ?
O1 Ti1 C21 C25 58.4(4) . . . . ?
N1 Ti1 C21 C25 127.1(4) . . . . ?
C22 Ti1 C21 C25 -116.3(6) . . . . ?
C23 Ti1 C21 C25 -77.8(4) . . . . ?
N2 Ti1 C21 C25 -139.7(4) . . . . ?
Cl2 Ti1 C21 C25 -32.5(5) . . . . ?
C24 Ti1 C21 C25 -36.4(4) . . . . ?
Cl1 Ti1 C21 C25 145.6(4) . . . . ?
O1 Ti1 C21 C22 174.8(4) . . . . ?
N1 Ti1 C21 C22 -116.5(5) . . . . ?
C23 Ti1 C21 C22 38.5(4) . . . . ?
N2 Ti1 C21 C22 -23.4(4) . . . . ?
Cl2 Ti1 C21 C22 83.8(4) . . . . ?
C24 Ti1 C21 C22 79.9(4) . . . . ?
C25 Ti1 C21 C22 116.3(6) . . . . ?
Cl1 Ti1 C21 C22 -98.1(4) . . . . ?
C17 C16 C15 C14 0.4(12) . . . . ?
C13 C14 C15 C16 1.4(11) . . . . ?
C19 C14 C15 C16 -176.5(8) . . . . ?

loop_
_platon_squeeze_void_nr
_platon_squeeze_void_average_x
_platon_squeeze_void_average_y
_platon_squeeze_void_average_z
_platon_squeeze_void_volume
_platon_squeeze_void_count_electrons
1 1.000 -0.157 0.250 121.2 8.4
2 1.000 0.157 0.750 121.0 8.1
3 0.679 0.118 0.114 45.6 1.7
4 0.321 0.118 0.386 45.5 0.7
5 0.500 0.343 0.250 121.0 8.4
6 0.179 0.382 0.614 45.7 0.9
7 0.821 0.382 0.886 45.5 0.1
8 0.500 0.657 0.750 121.0 8.1
9 0.179 0.618 0.114 45.5 1.7
10 0.821 0.618 0.386 45.4 0.7
11 0.679 0.882 0.614 45.7 0.9
12 0.321 0.882 0.886 45.5 0.1
